data_1100468
loop_
_publ_author_name
'Boche, G.'
'Rangappa, K.'
'Harms, K.'
'Marsch, M.'

_publ_section_title
;
 Crystal structure of 1-benzyl-3-methyl-1,2,3-triazolium Perchlorate,
 (C~6~H~5~)(N~3~C~3~H~7~)^+^ ClO~4~^-^
;
_journal_coden_ASTM ZEKRDZ
_journal_issue 8
_journal_name_full 'Zeitschrift f\"ur Kristallographie'
_journal_page_first 581
_journal_page_last 582
_journal_paper_doi 10.1524/zkri.1996.211.8.581
_journal_volume 211
_journal_year 1996
_chemical_formula_sum 'C9 H12 Cl N3 O4'
_space_group_IT_number 14
_symmetry_cell_setting monoclinic
_symmetry_space_group_name_Hall '-P 2ybc'
_symmetry_space_group_name_H-M 'P 1 21/c 1'
_cell_angle_alpha 90
_cell_angle_beta 113.510(7)
_cell_angle_gamma 90
_cell_formula_units_Z 4
_cell_length_a 14.441(1)
_cell_length_b 5.973(4)
_cell_length_c 14.522(1)
_cod_original_sg_symbol_H-M 'P 21/c'
_cod_original_formula_sum 'C9 H12 Cl1 N3 O4'
_cod_database_code 1100468

loop_
_symmetry_equiv_pos_site_id
_symmetry_equiv_pos_as_xyz
1 x,y,z
2 -x,1/2+y,1/2-z
3 -x,-y,-z
4 x,-1/2-y,-1/2+z

loop_
_atom_site_label
_atom_site_type_symbol
_atom_site_fract_x
_atom_site_fract_y
_atom_site_fract_z
Cl1 Cl 0.84334(5) 0.00662(11) 0.05482(5)
O1 O 0.7582(2) -0.0361(5) 0.0779(2)
O2 O 0.9098(2) -0.1787(5) 0.0763(2)
O3 O 0.8962(2) 0.1874(6) 0.1142(3)
O4 O 0.8096(3) 0.0583(7) -0.0472(2)
N1 N 1.1726(2) 0.2671(4) 0.2015(2)
N2 N 1.26831(15) 0.2768(4) 0.2344(2)
N3 N 1.3074(2) 0.0998(4) 0.2871(2)
C1 C 1.2314(2) -0.0542(7) 0.2941(3)
C2 C 1.1345(2) 0.0657(6) 0.2325(3)
C3 C 1.1091(3) 0.4397(6) 0.1366(3)
C4 C 1.4131(2) 0.0659(4) 0.3322(2)
C5 C 1.4493(2) -0.1376(5) 0.3793(2)
C6 C 1.5519(2) -0.1735(6) 0.4231(2)
C7 C 1.6182(2) -0.0109(6) 0.4208(2)
C8 C 1.5818(2) 0.1901(6) 0.3749(2)
C9 C 1.4792(2) 0.2304(5) 0.3301(2)
H1 H 1.2396(28) -0.1805(78) 0.2660(28)
H2 H 1.2402(27) -0.0592(60) 0.3634(29)
H3 H 1.0935(25) -0.0089(51) 0.1717(27)
H4 H 1.0976(23) 0.1085(58) 0.2706(23)
H5 H 1.4041(21) -0.2429(48) 0.380(2)
H6 H 1.5774(26) -0.3083(61) 0.4542(24)
H7 H 1.6807(26) -0.0267(51) 0.4468(24)
H8 H 1.6276(25) 0.3053(56) 0.3764(23)
H9 H 1.4551(19) 0.3637(48) 0.3005(19)
H10 H 1.0659(36) 0.5091(68) 0.1575(34)
H11 H 1.0594(29) 0.3625(69) 0.0775(28)
H12 H 1.1503(29) 0.5387(62) 0.1153(27)

loop_
_atom_type_symbol
_atom_type_radius_bond
C 0.68
H 0.23
Cl 0.99
N 0.68
O 0.68
